data_4080167
loop_
_publ_author_name
'Nguyen, Minh-Hai'
'Wong, Chun-Yuen'
'Yip, John H. K.'

_publ_section_title
;
 Ligand Perturbations on Fluorescence of Dinuclear Platinum Complexes of
 5,12-Diethynyltetracene: A Spectroscopic and Computational Study
;
_journal_issue 6
_journal_name_full Organometallics
_journal_page_first 1620
_journal_paper_doi 10.1021/om300904b
_journal_volume 32
_journal_year 2013
_chemical_formula_sum 'C60 H84 Cl4 F6 N2 O6 P4 Pt2 S2'
_chemical_formula_weight 1763.27
_chemical_name_common 9
_chemical_name_systematic
; 
 ? 
;
_space_group_IT_number 15
_symmetry_cell_setting monoclinic
_symmetry_space_group_name_Hall '-C 2yc'
_symmetry_space_group_name_H-M 'C 1 2/c 1'
_atom_sites_solution_hydrogens geom
_atom_sites_solution_primary direct
_atom_sites_solution_secondary difmap
_audit_creation_method SHELXL-97
_cell_angle_alpha 90.00
_cell_angle_beta 95.066(2)
_cell_angle_gamma 90.00
_cell_formula_units_Z 4
_cell_length_a 9.2429(8)
_cell_length_b 20.0203(17)
_cell_length_c 37.838(3)
_cell_measurement_reflns_used 6076
_cell_measurement_temperature 100(2)
_cell_measurement_theta_max 27.47
_cell_measurement_theta_min 2.30
_cell_volume 6974.4(10)
_computing_cell_refinement 'Bruker SMART'
_computing_data_collection 'Bruker SMART'
_computing_data_reduction 'Bruker SAINT'
_computing_molecular_graphics 'Bruker SHELXTL'
_computing_publication_material 'Bruker SHELXTL'
_computing_structure_refinement 'SHELXL-97 (Sheldrick, 1997)'
_computing_structure_solution 'SHELXS-97 (Sheldrick, 1990)'
_diffrn_ambient_temperature 100(2)
_diffrn_measured_fraction_theta_full 0.998
_diffrn_measured_fraction_theta_max 0.998
_diffrn_measurement_device_type 'CCD area detector'
_diffrn_measurement_method 'phi and omega scans'
_diffrn_radiation_monochromator graphite
_diffrn_radiation_source 'fine-focus sealed tube'
_diffrn_radiation_type MoK\a
_diffrn_radiation_wavelength 0.71073
_diffrn_reflns_av_R_equivalents 0.0317
_diffrn_reflns_av_sigmaI/netI 0.0356
_diffrn_reflns_limit_h_max 11
_diffrn_reflns_limit_h_min -11
_diffrn_reflns_limit_k_max 26
_diffrn_reflns_limit_k_min -24
_diffrn_reflns_limit_l_max 49
_diffrn_reflns_limit_l_min -41
_diffrn_reflns_number 24544
_diffrn_reflns_theta_full 27.50
_diffrn_reflns_theta_max 27.50
_diffrn_reflns_theta_min 2.11
_exptl_absorpt_coefficient_mu 4.376
_exptl_absorpt_correction_T_max 0.6687
_exptl_absorpt_correction_T_min 0.1315
_exptl_absorpt_correction_type multi-scan
_exptl_absorpt_process_details 'Sadabs, (Sheldrick 2001)'
_exptl_crystal_colour Red
_exptl_crystal_density_diffrn 1.679
_exptl_crystal_density_meas ?
_exptl_crystal_density_method 'not measured'
_exptl_crystal_description Rod
_exptl_crystal_F_000 3504
_exptl_crystal_size_max 0.78
_exptl_crystal_size_mid 0.16
_exptl_crystal_size_min 0.10
_refine_diff_density_max 1.886
_refine_diff_density_min -2.378
_refine_diff_density_rms 0.149
_refine_ls_extinction_method none
_refine_ls_goodness_of_fit_ref 1.245
_refine_ls_hydrogen_treatment constr
_refine_ls_matrix_type full
_refine_ls_number_parameters 394
_refine_ls_number_reflns 8006
_refine_ls_number_restraints 0
_refine_ls_restrained_S_all 1.245
_refine_ls_R_factor_all 0.0455
_refine_ls_R_factor_gt 0.0416
_refine_ls_shift/su_max 0.001
_refine_ls_shift/su_mean 0.000
_refine_ls_structure_factor_coef Fsqd
_refine_ls_weighting_details 'calc w=1/[\s^2^(Fo^2^)+(0.0254P)^2^+59.8542P] where P=(Fo^2^+2Fc^2^)/3'
_refine_ls_weighting_scheme calc
_refine_ls_wR_factor_gt 0.0931
_refine_ls_wR_factor_ref 0.0946
_reflns_number_gt 7464
_reflns_number_total 8006
_reflns_threshold_expression >2sigma(I)
_cod_data_source_file om300904b_si_001.cif
_cod_data_source_block 9375
_cod_depositor_comments
;
The following automatic conversions were performed:

'_symmetry_cell_setting' value 'Monoclinic' changed to 'monoclinic'
according to /home/saulius/struct/CIF-dictionaries/cif_core.dic
dictionary named 'cif_core.dic' version 2.4.2 from
2011-04-26.

'_exptl_absorpt_correction_type' value 'Multi-scan'
changed to 'multi-scan' according to
/home/saulius/struct/CIF-dictionaries/cif_core.dic dictionary named
'cif_core.dic' version 2.4.2 from 2011-04-26.

Automatic conversion script
Id: cif_fix_values 1891 2012-01-12 08:04:46Z andrius 

The following automatic conversions were performed:

'_exptl_crystal_density_meas' value 'Not Measured' was changed to '?'
- the value is perceived as not measured.

Automatic conversion script
Id: cif_fix_values 3008 2015-01-20 13:52:24Z robertas 
;
_cod_original_cell_volume 6974.5(10)
_cod_original_sg_symbol_H-M C2/c
_cod_database_code 4080167

loop_
_symmetry_equiv_pos_as_xyz
'x, y, z'
'-x, y, -z+1/2'
'x+1/2, y+1/2, z'
'-x+1/2, y+1/2, -z+1/2'
'-x, -y, -z'
'x, -y, z-1/2'
'-x+1/2, -y+1/2, -z'
'x+1/2, -y+1/2, z-1/2'

loop_
_atom_site_label
_atom_site_type_symbol
_atom_site_fract_x
_atom_site_fract_y
_atom_site_fract_z
_atom_site_U_iso_or_equiv
_atom_site_adp_type
_atom_site_occupancy
_atom_site_symmetry_multiplicity
_atom_site_calc_flag
_atom_site_refinement_flags
Pt1 Pt 0.108159(18) 0.661924(9) 0.368103(5) 0.01721(6) Uani 1 1 d .
P1 P 0.30781(13) 0.71601(6) 0.39630(3) 0.0186(2) Uani 1 1 d .
P2 P -0.08795(14) 0.61255(6) 0.33575(3) 0.0207(3) Uani 1 1 d .
N1 N -0.0015(4) 0.6618(2) 0.41398(11) 0.0192(8) Uani 1 1 d .
C1 C 0.2181(5) 0.6597(3) 0.32641(14) 0.0227(10) Uani 1 1 d .
C2 C 0.2944(6) 0.6579(3) 0.30219(14) 0.0239(10) Uani 1 1 d .
C3 C 0.4431(6) 0.8396(3) 0.26162(16) 0.0316(12) Uani 1 1 d .
H3 H 0.4037 0.8807 0.2689 0.038 Uiso 1 1 calc R
C4 C 0.3914(6) 0.7813(3) 0.27328(14) 0.0259(11) Uani 1 1 d .
H4 H 0.3168 0.7821 0.2890 0.031 Uiso 1 1 calc R
C5 C 0.4458(5) 0.7184(3) 0.26265(13) 0.0210(10) Uani 1 1 d .
C6 C 0.3950(5) 0.6576(3) 0.27557(13) 0.0221(10) Uani 1 1 d .
C7 C 0.4470(5) 0.5960(3) 0.26305(13) 0.0215(10) Uani 1 1 d .
C8 C 0.3977(5) 0.5344(3) 0.27497(14) 0.0241(10) Uani 1 1 d .
H8 H 0.3273 0.5343 0.2918 0.029 Uiso 1 1 calc R
C9 C 0.4480(5) 0.4732(3) 0.26309(15) 0.0276(11) Uani 1 1 d .
C10 C 0.4013(6) 0.4112(3) 0.27596(18) 0.0367(14) Uani 1 1 d .
H10 H 0.3347 0.4106 0.2937 0.044 Uiso 1 1 calc R
C11 C 0.4498(7) 0.3527(3) 0.2635(2) 0.0440(16) Uani 1 1 d .
H11 H 0.4173 0.3116 0.2725 0.053 Uiso 1 1 calc R
C12 C -0.0884(5) 0.7130(2) 0.42202(13) 0.0209(10) Uani 1 1 d .
H12 H -0.0976 0.7505 0.4065 0.025 Uiso 1 1 calc R
C13 C -0.1642(5) 0.7129(3) 0.45186(14) 0.0253(11) Uani 1 1 d .
H13 H -0.2247 0.7495 0.4567 0.030 Uiso 1 1 calc R
C14 C -0.1509(6) 0.6589(3) 0.47442(15) 0.0313(12) Uani 1 1 d .
H14 H -0.2033 0.6573 0.4949 0.038 Uiso 1 1 calc R
C15 C -0.0601(6) 0.6072(3) 0.46680(14) 0.0286(11) Uani 1 1 d .
H15 H -0.0476 0.5700 0.4824 0.034 Uiso 1 1 calc R
C16 C 0.0126(6) 0.6096(2) 0.43639(14) 0.0236(10) Uani 1 1 d .
H16 H 0.0740 0.5735 0.4312 0.028 Uiso 1 1 calc R
C17 C 0.2812(6) 0.7386(3) 0.44142(14) 0.0251(11) Uani 1 1 d .
H17A H 0.1980 0.7698 0.4409 0.030 Uiso 1 1 calc R
H17B H 0.2533 0.6977 0.4539 0.030 Uiso 1 1 calc R
C18 C 0.4102(6) 0.7709(3) 0.46361(15) 0.0296(12) Uani 1 1 d .
H18A H 0.4929 0.7401 0.4653 0.044 Uiso 1 1 calc R
H18B H 0.3824 0.7808 0.4875 0.044 Uiso 1 1 calc R
H18C H 0.4375 0.8124 0.4522 0.044 Uiso 1 1 calc R
C19 C 0.3579(6) 0.7922(3) 0.37396(15) 0.0269(11) Uani 1 1 d .
H19A H 0.4305 0.8167 0.3898 0.032 Uiso 1 1 calc R
H19B H 0.4049 0.7797 0.3524 0.032 Uiso 1 1 calc R
C20 C 0.2312(8) 0.8389(3) 0.3633(2) 0.0426(15) Uani 1 1 d .
H20A H 0.1628 0.8166 0.3459 0.064 Uiso 1 1 calc R
H20B H 0.2678 0.8797 0.3529 0.064 Uiso 1 1 calc R
H20C H 0.1816 0.8504 0.3843 0.064 Uiso 1 1 calc R
C21 C 0.4744(5) 0.6673(3) 0.39755(15) 0.0258(11) Uani 1 1 d .
H21A H 0.4930 0.6551 0.3730 0.031 Uiso 1 1 calc R
H21B H 0.5564 0.6953 0.4075 0.031 Uiso 1 1 calc R
C22 C 0.4698(7) 0.6037(3) 0.41957(18) 0.0363(13) Uani 1 1 d .
H22A H 0.4611 0.6154 0.4444 0.054 Uiso 1 1 calc R
H22B H 0.5592 0.5781 0.4177 0.054 Uiso 1 1 calc R
H22C H 0.3859 0.5767 0.4107 0.054 Uiso 1 1 calc R
C23 C -0.1985(7) 0.6734(3) 0.30922(18) 0.0374(14) Uani 1 1 d .
H23A H -0.1447 0.6872 0.2889 0.045 Uiso 1 1 calc R
H23B H -0.2889 0.6510 0.2994 0.045 Uiso 1 1 calc R
C24 C -0.2386(7) 0.7345(3) 0.32864(18) 0.0388(14) Uani 1 1 d .
H24A H -0.2880 0.7215 0.3495 0.058 Uiso 1 1 calc R
H24B H -0.3037 0.7622 0.3130 0.058 Uiso 1 1 calc R
H24C H -0.1506 0.7598 0.3363 0.058 Uiso 1 1 calc R
C25 C -0.2030(5) 0.5649(3) 0.36313(14) 0.0256(11) Uani 1 1 d .
H25A H -0.1426 0.5301 0.3758 0.031 Uiso 1 1 calc R
H25B H -0.2373 0.5953 0.3813 0.031 Uiso 1 1 calc R
C26 C -0.3356(6) 0.5310(3) 0.34383(17) 0.0340(13) Uani 1 1 d .
H26A H -0.4088 0.5648 0.3365 0.051 Uiso 1 1 calc R
H26B H -0.3765 0.4989 0.3598 0.051 Uiso 1 1 calc R
H26C H -0.3064 0.5075 0.3229 0.051 Uiso 1 1 calc R
C27 C -0.0411(6) 0.5550(3) 0.30083(15) 0.0350(14) Uani 1 1 d .
H27A H -0.1315 0.5402 0.2870 0.042 Uiso 1 1 calc R
H27B H 0.0186 0.5790 0.2845 0.042 Uiso 1 1 calc R
C28 C 0.0414(8) 0.4941(3) 0.3153(2) 0.0468(17) Uani 1 1 d .
H28A H 0.1293 0.5084 0.3297 0.070 Uiso 1 1 calc R
H28B H 0.0685 0.4664 0.2956 0.070 Uiso 1 1 calc R
H28C H -0.0202 0.4682 0.3301 0.070 Uiso 1 1 calc R
S1 S 0.68354(14) 0.92622(7) 0.42431(4) 0.0252(3) Uani 1 1 d .
O1 O 0.7610(5) 0.9729(2) 0.44758(12) 0.0395(10) Uani 1 1 d .
O2 O 0.5521(4) 0.9515(2) 0.40607(12) 0.0381(10) Uani 1 1 d .
O3 O 0.6760(5) 0.8598(2) 0.43784(13) 0.0444(11) Uani 1 1 d .
C29 C 0.8018(7) 0.9158(3) 0.38882(16) 0.0349(13) Uani 1 1 d .
F1 F 0.7407(5) 0.8750(2) 0.36368(11) 0.0549(11) Uani 1 1 d .
F2 F 0.9287(4) 0.8882(3) 0.40102(13) 0.0682(14) Uani 1 1 d .
F3 F 0.8310(5) 0.9723(2) 0.37310(11) 0.0540(11) Uani 1 1 d .
C1S C 0.3791(7) 0.5468(3) 0.52673(17) 0.0365(13) Uani 1 1 d .
H1S1 H 0.3507 0.5223 0.5045 0.044 Uiso 1 1 calc R
H1S2 H 0.4632 0.5235 0.5392 0.044 Uiso 1 1 calc R
Cl1 Cl 0.23291(17) 0.54655(8) 0.55373(5) 0.0402(3) Uani 1 1 d .
Cl2 Cl 0.4299(2) 0.62903(9) 0.51644(5) 0.0468(4) Uani 1 1 d .

loop_
_atom_site_aniso_label
_atom_site_aniso_U_11
_atom_site_aniso_U_22
_atom_site_aniso_U_33
_atom_site_aniso_U_23
_atom_site_aniso_U_13
_atom_site_aniso_U_12
Pt1 0.01359(9) 0.02066(10) 0.01713(10) -0.00365(7) -0.00014(6) -0.00181(7)
P1 0.0140(5) 0.0236(6) 0.0181(6) -0.0044(5) 0.0009(4) -0.0034(5)
P2 0.0199(6) 0.0206(6) 0.0203(6) -0.0007(5) -0.0064(5) -0.0037(5)
N1 0.0128(18) 0.0202(19) 0.024(2) -0.0051(17) -0.0011(15) -0.0013(15)
C1 0.019(2) 0.026(2) 0.023(2) -0.009(2) -0.0004(19) -0.0020(19)
C2 0.021(2) 0.028(3) 0.022(2) -0.003(2) -0.0019(19) -0.004(2)
C3 0.031(3) 0.029(3) 0.034(3) -0.007(2) -0.004(2) 0.005(2)
C4 0.023(2) 0.034(3) 0.020(2) -0.006(2) -0.002(2) 0.001(2)
C5 0.018(2) 0.030(3) 0.014(2) -0.0009(19) -0.0038(18) 0.0013(19)
C6 0.014(2) 0.036(3) 0.015(2) 0.000(2) -0.0036(17) -0.002(2)
C7 0.015(2) 0.028(2) 0.021(2) 0.000(2) -0.0030(19) -0.0018(19)
C8 0.018(2) 0.032(3) 0.021(2) 0.003(2) -0.0036(19) -0.004(2)
C9 0.017(2) 0.032(3) 0.033(3) 0.001(2) -0.001(2) -0.002(2)
C10 0.025(3) 0.038(3) 0.048(4) 0.007(3) 0.007(3) -0.005(2)
C11 0.034(3) 0.028(3) 0.069(5) 0.003(3) 0.001(3) -0.002(2)
C12 0.018(2) 0.020(2) 0.023(2) -0.0018(19) -0.0041(19) -0.0014(18)
C13 0.017(2) 0.032(3) 0.027(3) -0.011(2) 0.001(2) -0.001(2)
C14 0.028(3) 0.041(3) 0.025(3) -0.006(2) 0.005(2) -0.009(2)
C15 0.036(3) 0.029(3) 0.021(3) 0.001(2) -0.001(2) -0.011(2)
C16 0.027(3) 0.019(2) 0.025(3) -0.001(2) -0.003(2) -0.0009(19)
C17 0.022(2) 0.033(3) 0.020(2) -0.006(2) 0.0017(19) -0.010(2)
C18 0.025(3) 0.040(3) 0.023(3) -0.009(2) 0.002(2) -0.012(2)
C19 0.024(3) 0.026(3) 0.031(3) -0.001(2) 0.004(2) -0.008(2)
C20 0.049(4) 0.029(3) 0.050(4) 0.002(3) 0.006(3) 0.004(3)
C21 0.017(2) 0.032(3) 0.028(3) -0.008(2) 0.001(2) 0.000(2)
C22 0.033(3) 0.033(3) 0.043(4) 0.004(3) 0.007(3) 0.005(2)
C23 0.033(3) 0.031(3) 0.045(4) 0.008(3) -0.014(3) -0.003(2)
C24 0.035(3) 0.038(3) 0.041(4) 0.002(3) -0.009(3) 0.005(3)
C25 0.020(2) 0.035(3) 0.022(3) -0.003(2) 0.000(2) -0.006(2)
C26 0.025(3) 0.034(3) 0.040(3) -0.010(3) -0.011(2) -0.005(2)
C27 0.034(3) 0.052(4) 0.019(3) -0.012(2) 0.002(2) -0.023(3)
C28 0.045(4) 0.036(3) 0.062(5) -0.019(3) 0.017(3) -0.010(3)
S1 0.0227(6) 0.0263(6) 0.0271(7) 0.0024(5) 0.0051(5) 0.0010(5)
O1 0.040(2) 0.044(2) 0.034(2) -0.0098(19) 0.0004(19) -0.0007(19)
O2 0.027(2) 0.045(2) 0.042(3) 0.000(2) 0.0027(18) 0.0094(18)
O3 0.047(3) 0.037(2) 0.051(3) 0.015(2) 0.007(2) -0.007(2)
C29 0.036(3) 0.041(3) 0.029(3) -0.003(3) 0.010(2) -0.004(3)
F1 0.067(3) 0.054(2) 0.046(2) -0.021(2) 0.013(2) -0.004(2)
F2 0.034(2) 0.101(4) 0.071(3) -0.004(3) 0.017(2) 0.022(2)
F3 0.059(3) 0.062(3) 0.042(2) 0.008(2) 0.0155(19) -0.021(2)
C1S 0.036(3) 0.036(3) 0.037(3) -0.007(3) 0.001(3) 0.005(3)
Cl1 0.0380(8) 0.0369(7) 0.0468(9) -0.0051(7) 0.0098(7) -0.0038(6)
Cl2 0.0523(10) 0.0460(9) 0.0434(9) 0.0131(7) 0.0122(7) 0.0052(7)

loop_
_atom_type_symbol
_atom_type_description
_atom_type_scat_dispersion_real
_atom_type_scat_dispersion_imag
_atom_type_scat_source
C C 0.0033 0.0016 'International Tables Vol C Tables 4.2.6.8 and 6.1.1.4'
H H 0.0000 0.0000 'International Tables Vol C Tables 4.2.6.8 and 6.1.1.4'
N N 0.0061 0.0033 'International Tables Vol C Tables 4.2.6.8 and 6.1.1.4'
P P 0.1023 0.0942 'International Tables Vol C Tables 4.2.6.8 and 6.1.1.4'
Pt Pt -1.7033 8.3905 'International Tables Vol C Tables 4.2.6.8 and 6.1.1.4'
S S 0.1246 0.1234 'International Tables Vol C Tables 4.2.6.8 and 6.1.1.4'
F F 0.0171 0.0103 'International Tables Vol C Tables 4.2.6.8 and 6.1.1.4'
O O 0.0106 0.0060 'International Tables Vol C Tables 4.2.6.8 and 6.1.1.4'
Cl Cl 0.1484 0.1585 'International Tables Vol C Tables 4.2.6.8 and 6.1.1.4'

loop_
_geom_angle_atom_site_label_1
_geom_angle_atom_site_label_2
_geom_angle_atom_site_label_3
_geom_angle
_geom_angle_site_symmetry_3
C1 Pt1 N1 177.30(19) .
C1 Pt1 P1 86.15(15) .
N1 Pt1 P1 92.47(11) .
C1 Pt1 P2 90.10(15) .
N1 Pt1 P2 91.39(11) .
P1 Pt1 P2 175.33(5) .
C17 P1 C21 107.2(3) .
C17 P1 C19 106.9(3) .
C21 P1 C19 102.2(2) .
C17 P1 Pt1 112.53(17) .
C21 P1 Pt1 113.51(18) .
C19 P1 Pt1 113.70(19) .
C25 P2 C23 109.6(3) .
C25 P2 C27 105.6(3) .
C23 P2 C27 100.3(3) .
C25 P2 Pt1 113.08(17) .
C23 P2 Pt1 112.2(2) .
C27 P2 Pt1 115.18(19) .
C16 N1 C12 118.3(4) .
C16 N1 Pt1 119.9(3) .
C12 N1 Pt1 121.8(3) .
C2 C1 Pt1 175.6(5) .
C1 C2 C6 175.1(5) .
C4 C3 C3 120.1(3) 2_655
C3 C4 C5 121.8(5) .
C6 C5 C4 121.9(5) .
C6 C5 C5 120.1(3) 2_655
C4 C5 C5 118.0(3) 2_655
C5 C6 C7 120.1(4) .
C5 C6 C2 119.9(5) .
C7 C6 C2 120.0(5) .
C8 C7 C6 121.8(5) .
C8 C7 C7 118.5(3) 2_655
C6 C7 C7 119.7(3) 2_655
C9 C8 C7 122.7(5) .
C8 C9 C10 122.5(5) .
C8 C9 C9 118.8(3) 2_655
C10 C9 C9 118.6(3) 2_655
C11 C10 C9 121.2(6) .
C10 C11 C11 120.1(4) 2_655
N1 C12 C13 122.5(5) .
C14 C13 C12 119.0(5) .
C13 C14 C15 118.9(5) .
C14 C15 C16 119.8(5) .
N1 C16 C15 121.6(5) .
C18 C17 P1 117.2(4) .
C20 C19 P1 114.5(4) .
C22 C21 P1 113.4(4) .
C24 C23 P2 115.2(5) .
C26 C25 P2 116.4(4) .
C28 C27 P2 112.8(4) .
O3 S1 O1 115.1(3) .
O3 S1 O2 115.7(3) .
O1 S1 O2 114.9(3) .
O3 S1 C29 102.1(3) .
O1 S1 C29 103.2(3) .
O2 S1 C29 102.9(3) .
F3 C29 F1 107.1(5) .
F3 C29 F2 107.6(5) .
F1 C29 F2 107.1(5) .
F3 C29 S1 113.3(4) .
F1 C29 S1 110.5(4) .
F2 C29 S1 111.0(4) .
Cl1 C1S Cl2 111.3(3) .

loop_
_geom_bond_atom_site_label_1
_geom_bond_atom_site_label_2
_geom_bond_distance
_geom_bond_site_symmetry_2
Pt1 C1 1.951(5) .
Pt1 N1 2.086(4) .
Pt1 P1 2.3170(12) .
Pt1 P2 2.3172(12) .
P1 C17 1.804(5) .
P1 C21 1.820(5) .
P1 C19 1.823(5) .
P2 C25 1.819(5) .
P2 C23 1.831(6) .
P2 C27 1.834(6) .
N1 C16 1.345(6) .
N1 C12 1.354(6) .
C1 C2 1.205(7) .
C2 C6 1.430(7) .
C3 C4 1.351(8) .
C3 C3 1.429(12) 2_655
C4 C5 1.426(7) .
C5 C6 1.408(7) .
C5 C5 1.445(10) 2_655
C6 C7 1.419(7) .
C7 C8 1.403(7) .
C7 C7 1.451(10) 2_655
C8 C9 1.399(8) .
C9 C10 1.415(8) .
C9 C9 1.440(11) 2_655
C10 C11 1.355(9) .
C11 C11 1.437(14) 2_655
C12 C13 1.381(7) .
C13 C14 1.377(8) .
C14 C15 1.379(8) .
C15 C16 1.384(8) .
C17 C18 1.539(7) .
C19 C20 1.525(8) .
C21 C22 1.523(8) .
C23 C24 1.491(9) .
C25 C26 1.529(7) .
C27 C28 1.514(10) .
S1 O3 1.429(4) .
S1 O1 1.432(4) .
S1 O2 1.436(4) .
S1 C29 1.817(6) .
C29 F3 1.317(7) .
C29 F1 1.341(7) .
C29 F2 1.341(8) .
C1S Cl1 1.764(6) .
C1S Cl2 1.764(6) .
